data_7038830
loop_
_publ_author_name
'Kirst, Christin'
'Bode, Bela E.'
'Cordes, David B.'
'Nejman, Phillip S.'
'Slawin, Alexandra M. Z.'
'Karaghiosoff, Konstantin'
'Woollins, J. Derek'

_publ_section_title
;
 Diphosphane 2,2'-binaphtho[1,8-de][1,3,2]dithiaphosphinine and the easy
 formation of a stable phosphorus radical cation.
;
_journal_issue 15
_journal_name_full 'Dalton transactions (Cambridge, England : 2003)'
_journal_page_first 6348
_journal_page_last 6351
_journal_paper_doi 10.1039/c6dt00304d
_journal_volume 45
_journal_year 2016
_chemical_formula_moiety 'C20 H12 P2 S4'
_chemical_formula_sum 'C20 H12 P2 S4'
_chemical_formula_weight 442.50
_space_group_crystal_system triclinic
_space_group_IT_number 2
_space_group_name_Hall '-P 1'
_space_group_name_H-M_alt 'P -1'
_symmetry_space_group_name_Hall '-P 1'
_symmetry_space_group_name_H-M 'P -1'
_atom_sites_solution_hydrogens geom
_atom_sites_solution_primary direct
_atom_sites_solution_secondary difmap
_audit_creation_date 2015-12-02
_audit_creation_method 'by CrystalStructure 4.1'
_audit_update_record
;
2015-12-02 deposited with the CCDC.
2016-03-11 downloaded from the CCDC.
;
_cell_angle_alpha 100.330(18)
_cell_angle_beta 112.832(12)
_cell_angle_gamma 105.952(16)
_cell_formula_units_Z 1
_cell_length_a 7.5926(8)
_cell_length_b 7.7769(11)
_cell_length_c 9.5253(19)
_cell_measurement_reflns_used 1633
_cell_measurement_temperature 173
_cell_measurement_theta_max 25.40
_cell_measurement_theta_min 2.50
_cell_volume 471.75(16)
_computing_cell_refinement 'CrystalClear-SM Expert 2.1 b45'
_computing_data_collection 'CrystalClear-SM Expert 2.1 b45 (Rigaku, 2015)'
_computing_data_reduction 'CrystalClear-SM Expert 2.1 b45'
_computing_molecular_graphics 'CrystalStructure 4.1'
_computing_publication_material 'CrystalStructure 4.1 (Rigaku, 2014)'
_computing_structure_refinement 'SHELXL2013 (Sheldrick, 2008)'
_computing_structure_solution 'SHELXS2013 (Sheldrick, 2008)'
_diffrn_ambient_temperature 173
_diffrn_detector_area_resol_mean 5.814
_diffrn_measured_fraction_theta_full 0.993
_diffrn_measured_fraction_theta_max 0.991
_diffrn_measurement_device_type 'Rigaku XtaLAB P200'
_diffrn_measurement_method \w
_diffrn_radiation_type 'Mo K\a'
_diffrn_radiation_wavelength 0.71075
_diffrn_reflns_av_R_equivalents 0.0450
_diffrn_reflns_Laue_measured_fraction_full 0.993
_diffrn_reflns_Laue_measured_fraction_max 0.991
_diffrn_reflns_limit_h_max 9
_diffrn_reflns_limit_h_min -9
_diffrn_reflns_limit_k_max 9
_diffrn_reflns_limit_k_min -9
_diffrn_reflns_limit_l_max 11
_diffrn_reflns_limit_l_min -11
_diffrn_reflns_number 7771
_diffrn_reflns_point_group_measured_fraction_full 0.993
_diffrn_reflns_point_group_measured_fraction_max 0.991
_diffrn_reflns_theta_full 25.242
_diffrn_reflns_theta_max 25.376
_diffrn_reflns_theta_min 2.451
_diffrn_standards_number 0
_exptl_absorpt_coefficient_mu 0.675
_exptl_absorpt_correction_T_max 0.973
_exptl_absorpt_correction_T_min 0.400
_exptl_absorpt_correction_type multi-scan
_exptl_absorpt_process_details 'REQAB (Rigaku, 1998)'
_exptl_crystal_colour colorless
_exptl_crystal_density_diffrn 1.557
_exptl_crystal_density_method 'not measured'
_exptl_crystal_description prism
_exptl_crystal_F_000 226.00
_exptl_crystal_size_max 0.300
_exptl_crystal_size_mid 0.120
_exptl_crystal_size_min 0.040
_refine_diff_density_max 0.43
_refine_diff_density_min -0.25
_refine_ls_extinction_method none
_refine_ls_goodness_of_fit_ref 1.199
_refine_ls_hydrogen_treatment constr
_refine_ls_number_parameters 118
_refine_ls_number_reflns 1727
_refine_ls_number_restraints 0
_refine_ls_R_factor_all 0.0314
_refine_ls_R_factor_gt 0.0287
_refine_ls_shift/su_max 0.000
_refine_ls_structure_factor_coef Fsqd
_refine_ls_weighting_details 'w = 1/[\s^2^(Fo^2^)+(0.0638P)^2^] where P=(Fo^2^+2Fc^2^)/3'
_refine_ls_weighting_scheme calc
_refine_ls_wR_factor_gt 0.0953
_refine_ls_wR_factor_ref 0.1087
_reflns_number_gt 1538
_reflns_number_total 1727
_reflns_threshold_expression F^2^>2.0\s(F^2^)
_cod_data_source_file c6dt00304d2.cif
_cod_data_source_block 3
_cod_depositor_comments 'Adding full bibliography for 7038829--7038830.cif.'
_cod_database_code 7038830

loop_
_space_group_symop_id
_space_group_symop_operation_xyz
1 +X,+Y,+Z
2 -X,-Y,-Z

loop_
_atom_site_label
_atom_site_type_symbol
_atom_site_fract_x
_atom_site_fract_y
_atom_site_fract_z
_atom_site_U_iso_or_equiv
_atom_site_adp_type
_atom_site_occupancy
_atom_site_site_symmetry_order
_atom_site_calc_flag
_atom_site_refinement_flags_posn
_atom_site_refinement_flags_adp
S1 S 0.37489(9) 0.04112(8) 0.64037(7) 0.0312(2) Uani 1 1 d . .
S9 S 0.07771(9) 0.09752(8) 0.79216(6) 0.0321(2) Uani 1 1 d . .
P1 P 0.06432(9) -0.07129(8) 0.58784(7) 0.0281(2) Uani 1 1 d . .
C1 C 0.4479(3) 0.2893(3) 0.6911(2) 0.0228(5) Uani 1 1 d . .
C2 C 0.6059(3) 0.3737(3) 0.6578(3) 0.0304(5) Uani 1 1 d . .
H2 H 0.6552 0.2967 0.6061 0.036 Uiso 1 1 calc R U
C3 C 0.6950(4) 0.5705(4) 0.6985(3) 0.0346(6) Uani 1 1 d . .
H3 H 0.8070 0.6258 0.6782 0.042 Uiso 1 1 calc R U
C4 C 0.6210(3) 0.6819(3) 0.7671(3) 0.0315(5) Uani 1 1 d . .
H4 H 0.6794 0.8150 0.7919 0.038 Uiso 1 1 calc R U
C5 C 0.4578(3) 0.6020(3) 0.8021(2) 0.0252(5) Uani 1 1 d . .
C6 C 0.3866(4) 0.7232(3) 0.8752(3) 0.0314(5) Uani 1 1 d . .
H6 H 0.4489 0.8558 0.8994 0.038 Uiso 1 1 calc R U
C7 C 0.2310(4) 0.6534(4) 0.9113(3) 0.0354(6) Uani 1 1 d . .
H7 H 0.1852 0.7366 0.9607 0.042 Uiso 1 1 calc R U
C8 C 0.1387(3) 0.4590(3) 0.8755(3) 0.0306(5) Uani 1 1 d . .
H8 H 0.0270 0.4109 0.8982 0.037 Uiso 1 1 calc R U
C9 C 0.2048(3) 0.3354(3) 0.8084(2) 0.0237(5) Uani 1 1 d . .
C10 C 0.3674(3) 0.4023(3) 0.7666(2) 0.0220(4) Uani 1 1 d . .

loop_
_atom_site_aniso_label
_atom_site_aniso_U_11
_atom_site_aniso_U_22
_atom_site_aniso_U_33
_atom_site_aniso_U_23
_atom_site_aniso_U_13
_atom_site_aniso_U_12
S1 0.0331(4) 0.0234(3) 0.0354(4) 0.0059(3) 0.0149(3) 0.0120(3)
S9 0.0348(4) 0.0288(4) 0.0257(3) 0.0061(3) 0.0162(3) 0.0004(3)
P1 0.0320(4) 0.0192(3) 0.0244(3) 0.0053(2) 0.0101(3) 0.0028(3)
C1 0.0225(10) 0.0220(11) 0.0201(10) 0.0061(8) 0.0073(8) 0.0076(9)
C2 0.0271(11) 0.0370(13) 0.0284(12) 0.0104(10) 0.0148(10) 0.0113(10)
C3 0.0259(11) 0.0384(14) 0.0365(13) 0.0166(11) 0.0148(10) 0.0046(10)
C4 0.0295(12) 0.0263(12) 0.0281(12) 0.0115(10) 0.0070(10) 0.0031(10)
C5 0.0245(11) 0.0238(11) 0.0178(10) 0.0058(9) 0.0030(9) 0.0062(9)
C6 0.0376(13) 0.0220(12) 0.0257(11) 0.0046(9) 0.0061(10) 0.0132(10)
C7 0.0399(14) 0.0377(14) 0.0300(12) 0.0067(11) 0.0136(11) 0.0233(12)
C8 0.0281(12) 0.0394(14) 0.0247(11) 0.0071(10) 0.0128(9) 0.0145(11)
C9 0.0218(10) 0.0237(11) 0.0179(10) 0.0038(8) 0.0060(8) 0.0043(9)
C10 0.0210(10) 0.0234(11) 0.0177(10) 0.0066(8) 0.0058(8) 0.0077(9)

loop_
_atom_type_symbol
_atom_type_description
_atom_type_scat_dispersion_real
_atom_type_scat_dispersion_imag
_atom_type_scat_source
C C 0.0033 0.0016
;
International Tables for Crystallography
(Vol. C, Tables 4.2.6.8 and 6.1.1.4)
;
H H 0.0000 0.0000
;
International Tables for Crystallography
(Vol. C, Table 6.1.1.4)
;
P P 0.1023 0.0942
;
International Tables for Crystallography
(Vol. C, Tables 4.2.6.8 and 6.1.1.4)
;
S S 0.1246 0.1234
;
International Tables for Crystallography
(Vol. C, Tables 4.2.6.8 and 6.1.1.4)
;

loop_
_geom_angle_atom_site_label_1
_geom_angle_atom_site_label_2
_geom_angle_atom_site_label_3
_geom_angle
_geom_angle_site_symmetry_3
C1 S1 P1 106.53(8) .
C9 S9 P1 105.74(8) .
S1 P1 S9 99.71(4) .
S1 P1 P1 99.52(4) 2_556
S9 P1 P1 99.48(4) 2_556
C2 C1 C10 120.5(2) .
C2 C1 S1 112.55(16) .
C10 C1 S1 126.90(16) .
C1 C2 C3 121.5(2) .
C1 C2 H2 119.3 .
C3 C2 H2 119.3 .
C4 C3 C2 119.9(2) .
C4 C3 H3 120.1 .
C2 C3 H3 120.1 .
C3 C4 C5 120.7(2) .
C3 C4 H4 119.6 .
C5 C4 H4 119.6 .
C6 C5 C4 119.0(2) .
C6 C5 C10 120.1(2) .
C4 C5 C10 120.9(2) .
C7 C6 C5 121.1(2) .
C7 C6 H6 119.4 .
C5 C6 H6 119.4 .
C6 C7 C8 119.7(2) .
C6 C7 H7 120.2 .
C8 C7 H7 120.2 .
C9 C8 C7 121.7(2) .
C9 C8 H8 119.2 .
C7 C8 H8 119.2 .
C8 C9 C10 120.7(2) .
C8 C9 S9 112.78(17) .
C10 C9 S9 126.44(17) .
C5 C10 C9 116.64(19) .
C5 C10 C1 116.51(19) .
C9 C10 C1 126.84(19) .

loop_
_geom_bond_atom_site_label_1
_geom_bond_atom_site_label_2
_geom_bond_distance
_geom_bond_site_symmetry_2
S1 C1 1.771(2) .
S1 P1 2.0903(9) .
S9 C9 1.782(2) .
S9 P1 2.0924(10) .
P1 P1 2.2307(12) 2_556
C1 C2 1.382(3) .
C1 C10 1.439(3) .
C2 C3 1.402(3) .
C2 H2 0.9500 .
C3 C4 1.358(4) .
C3 H3 0.9500 .
C4 C5 1.416(3) .
C4 H4 0.9500 .
C5 C6 1.415(3) .
C5 C10 1.430(3) .
C6 C7 1.355(4) .
C6 H6 0.9500 .
C7 C8 1.393(3) .
C7 H7 0.9500 .
C8 C9 1.371(3) .
C8 H8 0.9500 .
C9 C10 1.434(3) .

loop_
_geom_torsion_atom_site_label_1
_geom_torsion_atom_site_label_2
_geom_torsion_atom_site_label_3
_geom_torsion_atom_site_label_4
_geom_torsion
P1 S1 C1 C2 -152.29(15)
P1 S1 C1 C10 30.86(19)
C10 C1 C2 C3 1.2(3)
S1 C1 C2 C3 -175.90(18)
C1 C2 C3 C4 -2.4(4)
C2 C3 C4 C5 1.7(3)
C3 C4 C5 C6 179.3(2)
C3 C4 C5 C10 0.2(3)
C4 C5 C6 C7 -179.9(2)
C10 C5 C6 C7 -0.8(3)
C5 C6 C7 C8 -0.2(3)
C6 C7 C8 C9 1.9(3)
C7 C8 C9 C10 -2.5(3)
C7 C8 C9 S9 174.47(18)
P1 S9 C9 C8 148.74(14)
P1 S9 C9 C10 -34.48(19)
C6 C5 C10 C9 0.1(3)
C4 C5 C10 C9 179.23(19)
C6 C5 C10 C1 179.53(18)
C4 C5 C10 C1 -1.4(3)
C8 C9 C10 C5 1.5(3)
S9 C9 C10 C5 -175.08(15)
C8 C9 C10 C1 -177.9(2)
S9 C9 C10 C1 5.6(3)
C2 C1 C10 C5 0.7(3)
S1 C1 C10 C5 177.31(15)
C2 C1 C10 C9 -180.0(2)
S1 C1 C10 C9 -3.4(3)
